data_4503340
loop_
_publ_author_name
'Aburaya, Kazuaki'
'Nakano, Kazunori'
'Sada, Kazuki'
'Yoswathananont, Nungruethai'
'Shigesato, Masashi'
'Hisaki, Ichiro'
'Tohnai, Norimitsu'
'Miyata, Mikiji'

_publ_section_title
;
 Importance of Weak Hydrogen Bonds in the Formation of Cholamide Inclusion
 Crystals with Aromatic Guests
;
_journal_issue 3
_journal_name_full 'Crystal Growth &amp; Design'
_journal_page_first 1013
_journal_paper_doi 10.1021/cg701011r
_journal_volume 8
_journal_year 2008
_chemical_formula_moiety 'C30 H46 I N O4 '
_chemical_formula_sum 'C30 H46 I N O4'
_chemical_formula_weight 611.60
_space_group_IT_number 4
_symmetry_cell_setting monoclinic
_symmetry_Int_Tables_number 4
_symmetry_space_group_name_Hall 'P 2yb'
_symmetry_space_group_name_H-M 'P 1 21 1'
_cell_angle_alpha 90.0000
_cell_angle_beta 112.0276(19)
_cell_angle_gamma 90.0000
_cell_formula_units_Z 2
_cell_length_a 12.0802(5)
_cell_length_b 7.9072(3)
_cell_length_c 16.4110(8)
_cell_measurement_reflns_used 4752
_cell_measurement_temperature 213.1
_cell_measurement_theta_max 68.2
_cell_measurement_theta_min 3.9
_cell_volume 1453.16(11)
_computing_cell_refinement PROCESS-AUTO
_computing_data_collection PROCESS-AUTO
_computing_data_reduction CrystalStructure
_computing_publication_material 'CrystalStructure 3.8'
_computing_structure_refinement SHELXL
_computing_structure_solution SIR2004
_diffrn_detector_area_resol_mean 10.00
_diffrn_measured_fraction_theta_full 0.952
_diffrn_measured_fraction_theta_max 0.952
_diffrn_measurement_device_type 'Rigaku RAXIS-RAPID'
_diffrn_measurement_method \w
_diffrn_radiation_type 'Cu K\a'
_diffrn_radiation_wavelength 1.54187
_diffrn_reflns_av_R_equivalents 0.090
_diffrn_reflns_limit_h_max 12
_diffrn_reflns_limit_h_min -14
_diffrn_reflns_limit_k_max 9
_diffrn_reflns_limit_k_min -8
_diffrn_reflns_limit_l_max 19
_diffrn_reflns_limit_l_min -19
_diffrn_reflns_number 9047
_diffrn_reflns_theta_full 68.21
_diffrn_reflns_theta_max 68.21
_exptl_absorpt_coefficient_mu 8.920
_exptl_absorpt_correction_T_max 0.410
_exptl_absorpt_correction_T_min 0.200
_exptl_absorpt_correction_type numerical
_exptl_absorpt_process_details
;
    Higashi, T. (1999). Program for Absorption Correction.
    Rigaku Corporation, Tokyo, Japan.
;
_exptl_crystal_colour colorless
_exptl_crystal_density_diffrn 1.398
_exptl_crystal_density_method 'not measured'
_exptl_crystal_description needle
_exptl_crystal_F_000 636.00
_exptl_crystal_size_max 0.50
_exptl_crystal_size_mid 0.10
_exptl_crystal_size_min 0.10
_refine_diff_density_max 0.61
_refine_diff_density_min -2.17
_refine_ls_abs_structure_details 'Flack, H. D. (1983), Acta Cryst. A39, 876-881.  1688 Friedel Pairs'
_refine_ls_abs_structure_Flack -0.06(3)
_refine_ls_extinction_method none
_refine_ls_goodness_of_fit_ref 1.226
_refine_ls_hydrogen_treatment refall
_refine_ls_number_parameters 326
_refine_ls_number_reflns 4426
_refine_ls_R_factor_gt 0.1715
_refine_ls_shift/su_max 0.0000
_refine_ls_structure_factor_coef Fsqd
_refine_ls_weighting_details 'w = 1/[\s^2^(Fo^2^)+(0.2000P)^2^+0.0000P] where P=(Fo^2^+2Fc^2^)/3'
_refine_ls_weighting_scheme calc
_refine_ls_wR_factor_ref 0.4698
_reflns_number_gt 1658
_reflns_number_total 4426
_reflns_threshold_expression F^2^>2.0\s(F^2^)
_cod_data_source_file cg701011r-file003.cif
_cod_data_source_block '_CAM8'
_cod_original_cell_volume 1453.15(12)
_cod_original_formula_sum 'C30 H46 I N O4 '
_cod_database_code 4503340

loop_
_symmetry_equiv_pos_site_id
_symmetry_equiv_pos_as_xyz
1 +X,+Y,+Z
2 -X,1/2+Y,-Z

loop_
_atom_site_label
_atom_site_type_symbol
_atom_site_fract_x
_atom_site_fract_y
_atom_site_fract_z
_atom_site_U_iso_or_equiv
_atom_site_adp_type
_atom_site_occupancy
_atom_site_symmetry_multiplicity
_atom_site_calc_flag
_atom_site_refinement_flags
I(1) I 1.01286(17) -0.1606(5) 0.61999(14) 0.1391(11) Uani 1.00 1 d .
O(1) O 0.4859(13) 0.2637(19) 1.0986(10) 0.081(4) Uani 1.00 1 d .
O(2) O 0.6360(11) 0.033(2) 0.8872(9) 0.075(3) Uani 1.00 1 d .
O(3) O 0.5860(11) 0.5686(19) 0.7870(9) 0.075(3) Uani 1.00 1 d .
O(4) O 0.5459(13) 0.319(2) 0.3299(8) 0.089(4) Uani 1.00 1 d .
N(1) N 0.5563(17) 0.574(3) 0.2797(13) 0.098(6) Uani 1.00 1 d .
C(1) C 0.765(2) 0.485(3) 1.0984(16) 0.076(6) Uani 1.00 1 d .
C(2) C 0.636(2) 0.466(2) 1.0842(16) 0.082(7) Uani 1.00 1 d .
C(3) C 0.612(2) 0.287(2) 1.1148(17) 0.083(6) Uani 1.00 1 d .
C(4) C 0.651(2) 0.148(3) 1.0680(17) 0.079(6) Uani 1.00 1 d .
C(5) C 0.783(2) 0.177(3) 1.0794(18) 0.079(6) Uani 1.00 1 d .
C(6) C 0.8158(17) 0.029(2) 1.0265(12) 0.067(5) Uani 1.00 1 d .
C(7) C 0.7602(19) 0.057(2) 0.9251(14) 0.070(5) Uani 1.00 1 d .
C(8) C 0.7886(19) 0.231(3) 0.8984(17) 0.078(6) Uani 1.00 1 d .
C(9) C 0.7485(16) 0.365(3) 0.9449(11) 0.075(6) Uani 1.00 1 d .
C(10) C 0.8089(16) 0.353(3) 1.0472(11) 0.072(5) Uani 1.00 1 d .
C(11) C 0.7758(18) 0.547(3) 0.9115(12) 0.069(5) Uani 1.00 1 d .
C(12) C 0.7127(17) 0.572(2) 0.8121(15) 0.069(5) Uani 1.00 1 d .
C(13) C 0.7554(17) 0.428(2) 0.7657(16) 0.073(6) Uani 1.00 1 d .
C(14) C 0.7284(19) 0.254(2) 0.7963(14) 0.063(4) Uani 1.00 1 d .
C(15) C 0.748(2) 0.122(3) 0.7412(14) 0.081(6) Uani 1.00 1 d .
C(16) C 0.707(2) 0.212(3) 0.6495(15) 0.072(5) Uani 1.00 1 d .
C(17) C 0.6848(18) 0.400(2) 0.6644(13) 0.071(5) Uani 1.00 1 d .
C(18) C 0.8901(15) 0.454(3) 0.7816(15) 0.078(6) Uani 1.00 1 d .
C(19) C 0.9507(17) 0.374(3) 1.0838(12) 0.080(6) Uani 1.00 1 d .
C(20) C 0.709(2) 0.509(2) 0.5976(12) 0.070(5) Uani 1.00 1 d .
C(21) C 0.690(2) 0.701(3) 0.6118(16) 0.110(9) Uani 1.00 1 d .
C(22) C 0.6243(19) 0.465(3) 0.5043(11) 0.086(7) Uani 1.00 1 d .
C(23) C 0.674(2) 0.517(3) 0.4315(12) 0.091(8) Uani 1.00 1 d .
C(24) C 0.589(2) 0.465(4) 0.3431(18) 0.090(7) Uani 1.00 1 d .
C(25) C 0.912(2) -0.112(3) 0.496(2) 0.100(8) Uani 1.00 1 d .
C(26) C 0.801(2) -0.020(4) 0.464(2) 0.104(9) Uani 1.00 1 d .
C(27) C 0.731(3) -0.003(4) 0.377(2) 0.125(12) Uani 1.00 1 d .
C(28) C 0.767(4) -0.074(7) 0.316(2) 0.17(2) Uani 1.00 1 d .
C(29) C 0.869(4) -0.166(6) 0.338(3) 0.138(13) Uani 1.00 1 d .
C(30) C 0.939(3) -0.189(4) 0.428(2) 0.129(11) Uani 1.00 1 d .
H(1) H 0.8129 0.4738 1.1613 0.091 Uiso 1.00 1 c R
H(2) H 0.7781 0.5987 1.0801 0.091 Uiso 1.00 1 c R
H(3) H 0.5867 0.4808 1.0217 0.098 Uiso 1.00 1 c R
H(4) H 0.6130 0.5531 1.1174 0.098 Uiso 1.00 1 c R
H(5) H 0.6579 0.2767 1.1788 0.099 Uiso 1.00 1 c R
H(6) H 0.5996 0.1489 1.0054 0.095 Uiso 1.00 1 c R
H(7) H 0.6424 0.0383 1.0925 0.095 Uiso 1.00 1 c R
H(8) H 0.8339 0.1653 1.1425 0.095 Uiso 1.00 1 c R
H(9) H 0.9029 0.0216 1.0454 0.081 Uiso 1.00 1 c R
H(10) H 0.7870 -0.0785 1.0407 0.081 Uiso 1.00 1 c R
H(11) H 0.7970 -0.0268 0.8982 0.084 Uiso 1.00 1 c R
H(12) H 0.8762 0.2408 0.9158 0.094 Uiso 1.00 1 c R
H(13) H 0.6611 0.3544 0.9281 0.091 Uiso 1.00 1 c R
H(14) H 0.7506 0.6359 0.9421 0.083 Uiso 1.00 1 c R
H(15) H 0.8622 0.5577 0.9273 0.083 Uiso 1.00 1 c R
H(16) H 0.7365 0.6830 0.7956 0.083 Uiso 1.00 1 c R
H(17) H 0.6414 0.2533 0.7827 0.075 Uiso 1.00 1 c R
H(18) H 0.7002 0.0216 0.7393 0.098 Uiso 1.00 1 c R
H(19) H 0.8328 0.0904 0.7617 0.098 Uiso 1.00 1 c R
H(20) H 0.7683 0.2021 0.6244 0.086 Uiso 1.00 1 c R
H(21) H 0.6331 0.1600 0.6088 0.086 Uiso 1.00 1 c R
H(22) H 0.5989 0.4115 0.6536 0.085 Uiso 1.00 1 c R
H(23) H 0.9376 0.4439 0.8440 0.117 Uiso 1.00 1 c R
H(24) H 0.9016 0.5646 0.7610 0.117 Uiso 1.00 1 c R
H(25) H 0.9149 0.3676 0.7498 0.117 Uiso 1.00 1 c R
H(26) H 0.9831 0.3049 1.0491 0.120 Uiso 1.00 1 c R
H(27) H 0.9845 0.3377 1.1446 0.120 Uiso 1.00 1 c R
H(28) H 0.9708 0.4915 1.0797 0.120 Uiso 1.00 1 c R
H(29) H 0.7921 0.4912 0.6025 0.084 Uiso 1.00 1 c R
H(30) H 0.6140 0.7168 0.6183 0.165 Uiso 1.00 1 c R
H(31) H 0.6900 0.7655 0.5614 0.165 Uiso 1.00 1 c R
H(32) H 0.7540 0.7411 0.6643 0.165 Uiso 1.00 1 c R
H(33) H 0.5478 0.5225 0.4921 0.103 Uiso 1.00 1 c R
H(34) H 0.6093 0.3431 0.5006 0.103 Uiso 1.00 1 c R
H(35) H 0.6859 0.6402 0.4326 0.109 Uiso 1.00 1 c R
H(36) H 0.7520 0.4632 0.4439 0.109 Uiso 1.00 1 c R
H(37) H 0.4758 0.1691 1.1165 0.122 Uiso 1.00 1 c R
H(38) H 0.6188 -0.0591 0.9043 0.112 Uiso 1.00 1 c R
H(39) H 0.5554 0.6459 0.7515 0.113 Uiso 1.00 1 c R
H(40) H 0.5044 0.5462 0.2283 0.117 Uiso 1.00 1 c R
H(41) H 0.5861 0.6759 0.2886 0.117 Uiso 1.00 1 c R
H(42) H 0.7753 0.0318 0.5058 0.125 Uiso 1.00 1 c R
H(43) H 0.6593 0.0581 0.3600 0.150 Uiso 1.00 1 c R
H(44) H 0.7182 -0.0604 0.2565 0.208 Uiso 1.00 1 c R
H(45) H 0.8928 -0.2116 0.2938 0.166 Uiso 1.00 1 c R
H(46) H 1.0064 -0.2590 0.4435 0.155 Uiso 1.00 1 c R

loop_
_atom_site_aniso_label
_atom_site_aniso_U_11
_atom_site_aniso_U_22
_atom_site_aniso_U_33
_atom_site_aniso_U_12
_atom_site_aniso_U_13
_atom_site_aniso_U_23
I(1) 0.1279(17) 0.130(2) 0.1392(18) -0.0119(17) 0.0270(12) 0.0178(18)
O(1) 0.077(10) 0.065(9) 0.113(11) 0.011(7) 0.048(8) 0.016(8)
O(2) 0.048(7) 0.074(9) 0.090(10) -0.011(6) 0.013(6) 0.007(8)
O(3) 0.059(8) 0.063(9) 0.091(10) 0.005(6) 0.013(6) -0.003(8)
O(4) 0.088(10) 0.097(14) 0.061(7) -0.009(10) 0.004(6) -0.018(9)
N(1) 0.080(13) 0.12(2) 0.079(13) 0.011(13) 0.018(10) -0.000(13)
C(1) 0.057(13) 0.078(16) 0.083(14) 0.010(10) 0.015(10) 0.003(12)
C(2) 0.11(2) 0.048(14) 0.073(14) 0.013(12) 0.011(12) -0.007(11)
C(3) 0.084(16) 0.064(17) 0.096(16) -0.011(11) 0.030(12) 0.003(12)
C(4) 0.077(15) 0.062(15) 0.101(17) -0.000(11) 0.035(13) 0.011(12)
C(5) 0.089(18) 0.058(15) 0.088(16) -0.003(11) 0.033(13) -0.008(11)
C(6) 0.056(11) 0.063(13) 0.060(10) 0.006(9) -0.005(8) 0.013(9)
C(7) 0.080(15) 0.052(13) 0.074(12) 0.006(10) 0.024(10) 0.017(10)
C(8) 0.052(12) 0.062(14) 0.098(17) -0.012(9) 0.004(10) 0.006(12)
C(9) 0.056(10) 0.097(18) 0.052(9) -0.007(12) -0.003(7) -0.010(12)
C(10) 0.063(11) 0.076(14) 0.065(10) 0.007(12) 0.010(8) -0.022(12)
C(11) 0.059(12) 0.085(16) 0.049(10) 0.019(11) 0.004(8) 0.015(10)
C(12) 0.055(11) 0.042(11) 0.104(16) 0.011(8) 0.021(10) -0.010(10)
C(13) 0.043(11) 0.055(12) 0.105(17) 0.012(8) 0.008(10) -0.021(11)
C(14) 0.070(12) 0.041(10) 0.067(11) -0.010(8) 0.015(9) 0.003(8)
C(15) 0.099(17) 0.065(15) 0.069(13) 0.014(12) 0.018(11) 0.006(11)
C(16) 0.061(13) 0.068(14) 0.083(15) 0.005(10) 0.023(11) -0.001(11)
C(17) 0.054(11) 0.079(16) 0.060(11) -0.004(9) 0.000(8) 0.014(10)
C(18) 0.033(10) 0.084(15) 0.101(15) -0.014(9) 0.008(9) -0.005(12)
C(19) 0.067(12) 0.092(19) 0.065(10) -0.004(12) 0.007(8) 0.010(13)
C(20) 0.084(14) 0.060(14) 0.053(10) 0.005(10) 0.012(9) 0.004(9)
C(21) 0.16(2) 0.09(2) 0.055(12) -0.015(19) 0.012(14) 0.012(13)
C(22) 0.086(15) 0.12(2) 0.042(9) -0.005(14) 0.014(9) 0.018(12)
C(23) 0.099(17) 0.12(2) 0.044(10) -0.046(15) 0.013(10) 0.001(12)
C(24) 0.076(16) 0.11(2) 0.079(15) -0.017(15) 0.026(12) -0.028(16)
C(25) 0.104(19) 0.069(19) 0.14(2) 0.004(14) 0.063(18) 0.004(16)
C(26) 0.076(17) 0.11(2) 0.13(2) -0.017(15) 0.050(17) -0.025(19)
C(27) 0.13(2) 0.09(2) 0.11(2) -0.021(18) -0.02(2) 0.01(2)
C(28) 0.21(4) 0.20(5) 0.07(2) -0.01(3) 0.01(2) -0.01(2)
C(29) 0.17(3) 0.10(2) 0.19(3) -0.03(3) 0.11(3) -0.03(3)
C(30) 0.17(3) 0.06(2) 0.13(2) 0.008(19) 0.01(2) 0.02(2)

loop_
_atom_type_symbol
_atom_type_description
_atom_type_scat_dispersion_real
_atom_type_scat_dispersion_imag
_atom_type_scat_source
C C 0.018 0.009
;
International Tables for Crystallography
(1992, Vol. C, Tables 4.2.6.8 and 6.1.1.4)
;
H H 0.000 0.000
;
International Tables for Crystallography
(1992, Vol. C, Table 6.1.1.4)
;
O O 0.049 0.032
;
International Tables for Crystallography
(1992, Vol. C, Tables 4.2.6.8 and 6.1.1.4)
;
N N 0.031 0.018
;
International Tables for Crystallography
(1992, Vol. C, Tables 4.2.6.8 and 6.1.1.4)
;
I I -0.326 6.836
;
International Tables for Crystallography
(1992, Vol. C, Tables 4.2.6.8 and 6.1.1.4)
;

loop_
_geom_angle_atom_site_label_1
_geom_angle_atom_site_label_2
_geom_angle_atom_site_label_3
_geom_angle
_geom_angle_publ_flag
C(2) C(1) C(10) 113.4(19) yes
C(1) C(2) C(3) 110(2) yes
O(1) C(3) C(2) 111.3(18) yes
O(1) C(3) C(4) 108.4(18) yes
C(2) C(3) C(4) 111(2) yes
C(3) C(4) C(5) 109(2) yes
C(4) C(5) C(6) 106.3(18) yes
C(4) C(5) C(10) 114.6(19) yes
C(6) C(5) C(10) 110(2) yes
C(5) C(6) C(7) 112.4(17) yes
O(2) C(7) C(6) 114(2) yes
O(2) C(7) C(8) 108.5(16) yes
C(6) C(7) C(8) 112.5(17) yes
C(7) C(8) C(9) 110(2) yes
C(7) C(8) C(14) 110.2(17) yes
C(9) C(8) C(14) 111.0(17) yes
C(8) C(9) C(10) 113(2) yes
C(8) C(9) C(11) 108.1(19) yes
C(10) C(9) C(11) 110.3(19) yes
C(1) C(10) C(5) 105(2) yes
C(1) C(10) C(9) 115.1(19) yes
C(1) C(10) C(19) 105.3(18) yes
C(5) C(10) C(9) 110(2) yes
C(5) C(10) C(19) 106.6(19) yes
C(9) C(10) C(19) 113.6(17) yes
C(9) C(11) C(12) 113.4(16) yes
O(3) C(12) C(11) 111(2) yes
O(3) C(12) C(13) 111.0(15) yes
C(11) C(12) C(13) 107.4(16) yes
C(12) C(13) C(14) 110(2) yes
C(12) C(13) C(17) 118.2(16) yes
C(12) C(13) C(18) 109.9(16) yes
C(14) C(13) C(17) 96.8(16) yes
C(14) C(13) C(18) 113.1(17) yes
C(17) C(13) C(18) 108(2) yes
C(8) C(14) C(13) 112.3(16) yes
C(8) C(14) C(15) 117.7(17) yes
C(13) C(14) C(15) 109(2) yes
C(14) C(15) C(16) 101.8(19) yes
C(15) C(16) C(17) 107.2(19) yes
C(13) C(17) C(16) 104.4(16) yes
C(13) C(17) C(20) 120.7(17) yes
C(16) C(17) C(20) 110(2) yes
C(17) C(20) C(21) 112(2) yes
C(17) C(20) C(22) 111.2(19) yes
C(21) C(20) C(22) 106.8(18) yes
C(20) C(22) C(23) 113.4(19) yes
C(22) C(23) C(24) 110(2) yes
O(4) C(24) N(1) 120(2) yes
O(4) C(24) C(23) 121(2) yes
N(1) C(24) C(23) 119(2) yes
I(1) C(25) C(26) 127(2) yes
I(1) C(25) C(30) 120(2) yes
C(26) C(25) C(30) 113(2) yes
C(25) C(26) C(27) 123(3) yes
C(26) C(27) C(28) 120(3) yes
C(27) C(28) C(29) 123(3) yes
C(28) C(29) C(30) 118(4) yes
C(25) C(30) C(29) 123(3) yes
C(3) O(1) H(37) 109.5 no
C(7) O(2) H(38) 109.5 no
C(12) O(3) H(39) 109.5 no
C(24) N(1) H(40) 120.0 no
C(24) N(1) H(41) 120.0 no
H(40) N(1) H(41) 120.0 no
C(2) C(1) H(1) 108.9 no
C(2) C(1) H(2) 108.9 no
C(10) C(1) H(1) 108.9 no
C(10) C(1) H(2) 108.9 no
H(1) C(1) H(2) 107.7 no
C(1) C(2) H(3) 109.6 no
C(1) C(2) H(4) 109.6 no
C(3) C(2) H(3) 109.6 no
C(3) C(2) H(4) 109.6 no
H(3) C(2) H(4) 108.1 no
O(1) C(3) H(5) 108.6 no
C(2) C(3) H(5) 108.6 no
C(4) C(3) H(5) 108.6 no
C(3) C(4) H(6) 109.8 no
C(3) C(4) H(7) 109.8 no
C(5) C(4) H(6) 109.8 no
C(5) C(4) H(7) 109.8 no
H(6) C(4) H(7) 108.2 no
C(4) C(5) H(8) 108.4 no
C(6) C(5) H(8) 108.4 no
C(10) C(5) H(8) 108.4 no
C(5) C(6) H(9) 109.1 no
C(5) C(6) H(10) 109.1 no
C(7) C(6) H(9) 109.1 no
C(7) C(6) H(10) 109.1 no
H(9) C(6) H(10) 107.9 no
O(2) C(7) H(11) 107.0 no
C(6) C(7) H(11) 107.0 no
C(8) C(7) H(11) 107.0 no
C(7) C(8) H(12) 108.5 no
C(9) C(8) H(12) 108.5 no
C(14) C(8) H(12) 108.5 no
C(8) C(9) H(13) 108.3 no
C(10) C(9) H(13) 108.3 no
C(11) C(9) H(13) 108.3 no
C(9) C(11) H(14) 108.9 no
C(9) C(11) H(15) 108.9 no
C(12) C(11) H(14) 108.9 no
C(12) C(11) H(15) 108.9 no
H(14) C(11) H(15) 107.7 no
O(3) C(12) H(16) 109.2 no
C(11) C(12) H(16) 109.2 no
C(13) C(12) H(16) 109.2 no
C(8) C(14) H(17) 105.5 no
C(13) C(14) H(17) 105.5 no
C(15) C(14) H(17) 105.5 no
C(14) C(15) H(18) 111.4 no
C(14) C(15) H(19) 111.4 no
C(16) C(15) H(18) 111.4 no
C(16) C(15) H(19) 111.4 no
H(18) C(15) H(19) 109.3 no
C(15) C(16) H(20) 110.3 no
C(15) C(16) H(21) 110.3 no
C(17) C(16) H(20) 110.3 no
C(17) C(16) H(21) 110.3 no
H(20) C(16) H(21) 108.5 no
C(13) C(17) H(22) 106.9 no
C(16) C(17) H(22) 106.9 no
C(20) C(17) H(22) 106.9 no
C(13) C(18) H(23) 109.5 no
C(13) C(18) H(24) 109.5 no
C(13) C(18) H(25) 109.5 no
H(23) C(18) H(24) 109.5 no
H(23) C(18) H(25) 109.5 no
H(24) C(18) H(25) 109.5 no
C(10) C(19) H(26) 109.5 no
C(10) C(19) H(27) 109.5 no
C(10) C(19) H(28) 109.5 no
H(26) C(19) H(27) 109.5 no
H(26) C(19) H(28) 109.5 no
H(27) C(19) H(28) 109.5 no
C(17) C(20) H(29) 109.0 no
C(21) C(20) H(29) 109.0 no
C(22) C(20) H(29) 109.0 no
C(20) C(21) H(30) 109.5 no
C(20) C(21) H(31) 109.5 no
C(20) C(21) H(32) 109.5 no
H(30) C(21) H(31) 109.5 no
H(30) C(21) H(32) 109.5 no
H(31) C(21) H(32) 109.5 no
C(20) C(22) H(33) 108.9 no
C(20) C(22) H(34) 108.9 no
C(23) C(22) H(33) 108.9 no
C(23) C(22) H(34) 108.9 no
H(33) C(22) H(34) 107.7 no
C(22) C(23) H(35) 109.7 no
C(22) C(23) H(36) 109.7 no
C(24) C(23) H(35) 109.7 no
C(24) C(23) H(36) 109.7 no
H(35) C(23) H(36) 108.2 no
C(25) C(26) H(42) 118.3 no
C(27) C(26) H(42) 118.3 no
C(26) C(27) H(43) 120.2 no
C(28) C(27) H(43) 120.2 no
C(27) C(28) H(44) 118.7 no
C(29) C(28) H(44) 118.7 no
C(28) C(29) H(45) 121.2 no
C(30) C(29) H(45) 121.2 no
C(25) C(30) H(46) 118.4 no
C(29) C(30) H(46) 118.3 no

loop_
_geom_bond_atom_site_label_1
_geom_bond_atom_site_label_2
_geom_bond_distance
_geom_bond_publ_flag
I(1) C(25) 1.98(2) yes
O(1) C(3) 1.45(3) yes
O(2) C(7) 1.41(2) yes
O(3) C(12) 1.43(2) yes
O(4) C(24) 1.25(3) yes
N(1) C(24) 1.30(3) yes
C(1) C(2) 1.50(3) yes
C(1) C(10) 1.55(3) yes
C(2) C(3) 1.56(3) yes
C(3) C(4) 1.51(4) yes
C(4) C(5) 1.56(4) yes
C(5) C(6) 1.59(3) yes
C(5) C(10) 1.56(4) yes
C(6) C(7) 1.56(2) yes
C(7) C(8) 1.52(3) yes
C(8) C(9) 1.49(3) yes
C(8) C(14) 1.57(3) yes
C(9) C(10) 1.56(2) yes
C(9) C(11) 1.61(3) yes
C(10) C(19) 1.60(2) yes
C(11) C(12) 1.53(2) yes
C(12) C(13) 1.56(3) yes
C(13) C(14) 1.54(3) yes
C(13) C(17) 1.57(3) yes
C(13) C(18) 1.56(2) yes
C(14) C(15) 1.46(3) yes
C(15) C(16) 1.57(3) yes
C(16) C(17) 1.54(3) yes
C(17) C(20) 1.51(3) yes
C(20) C(21) 1.57(3) yes
C(20) C(22) 1.53(2) yes
C(22) C(23) 1.58(3) yes
C(23) C(24) 1.49(3) yes
C(25) C(26) 1.44(4) yes
C(25) C(30) 1.40(5) yes
C(26) C(27) 1.36(4) yes
C(27) C(28) 1.35(6) yes
C(28) C(29) 1.36(7) yes
C(29) C(30) 1.42(5) yes
O(1) H(37) 0.830 no
O(2) H(38) 0.830 no
O(3) H(39) 0.830 no
N(1) H(40) 0.870 no
N(1) H(41) 0.870 no
C(1) H(1) 0.980 no
C(1) H(2) 0.980 no
C(2) H(3) 0.980 no
C(2) H(4) 0.980 no
C(3) H(5) 0.990 no
C(4) H(6) 0.980 no
C(4) H(7) 0.980 no
C(5) H(8) 0.990 no
C(6) H(9) 0.980 no
C(6) H(10) 0.980 no
C(7) H(11) 0.990 no
C(8) H(12) 0.990 no
C(9) H(13) 0.990 no
C(11) H(14) 0.980 no
C(11) H(15) 0.980 no
C(12) H(16) 0.990 no
C(14) H(17) 0.990 no
C(15) H(18) 0.980 no
C(15) H(19) 0.980 no
C(16) H(20) 0.980 no
C(16) H(21) 0.980 no
C(17) H(22) 0.990 no
C(18) H(23) 0.970 no
C(18) H(24) 0.970 no
C(18) H(25) 0.970 no
C(19) H(26) 0.970 no
C(19) H(27) 0.970 no
C(19) H(28) 0.970 no
C(20) H(29) 0.990 no
C(21) H(30) 0.970 no
C(21) H(31) 0.970 no
C(21) H(32) 0.970 no
C(22) H(33) 0.980 no
C(22) H(34) 0.980 no
C(23) H(35) 0.980 no
C(23) H(36) 0.980 no
C(26) H(42) 0.940 no
C(27) H(43) 0.940 no
C(28) H(44) 0.940 no
C(29) H(45) 0.940 no
C(30) H(46) 0.940 no

loop_
_geom_contact_atom_site_label_1
_geom_contact_atom_site_label_2
_geom_contact_distance
_geom_contact_site_symmetry_2
O(1) O(2) 2.64(2) 2_657
O(1) O(3) 2.81(2) 2_647
O(1) C(11) 3.55(2) 2_647
O(1) C(12) 3.58(3) 2_647
O(2) O(1) 2.64(2) 2_647
O(2) N(1) 2.87(2) 2_646
O(2) C(2) 3.52(3) 2_647
O(2) C(3) 3.56(3) 2_647
O(3) O(1) 2.81(2) 2_657
O(3) O(4) 2.80(2) 2_656
O(4) O(3) 2.80(2) 2_646
O(4) C(21) 3.45(4) 2_646
O(4) C(27) 3.28(4) .
N(1) O(2) 2.87(2) 2_656
N(1) C(14) 3.49(3) 2_656
N(1) C(15) 3.59(3) 2_656
C(2) O(2) 3.52(3) 2_657
C(3) O(2) 3.56(3) 2_657
C(11) O(1) 3.55(2) 2_657
C(12) O(1) 3.58(3) 2_657
C(14) N(1) 3.49(3) 2_646
C(15) N(1) 3.59(3) 2_646
C(21) O(4) 3.45(4) 2_656
C(27) O(4) 3.28(4) .
I(1) H(1) 3.574 2_747
I(1) H(32) 3.553 1_545
I(1) H(36) 3.516 2_746
I(1) H(46) 3.323 2_756
O(1) H(3) 2.894 2_647
O(1) H(6) 3.454 2_657
O(1) H(10) 3.464 2_657
O(1) H(14) 2.863 2_647
O(1) H(38) 1.876 2_657
O(1) H(39) 2.845 2_647
O(1) H(40) 3.036 1_556
O(2) H(3) 3.556 2_647
O(2) H(4) 2.984 2_647
O(2) H(14) 3.410 1_545
O(2) H(16) 3.570 1_545
O(2) H(37) 3.166 2_647
O(2) H(40) 2.018 2_646
O(2) H(41) 3.317 2_646
O(3) H(5) 3.598 2_657
O(3) H(37) 2.140 2_657
O(3) H(38) 3.458 1_565
O(3) H(43) 3.041 2_656
O(4) H(5) 3.257 1_554
O(4) H(16) 3.429 2_646
O(4) H(18) 3.190 2_656
O(4) H(30) 2.516 2_646
O(4) H(37) 3.485 1_554
O(4) H(39) 1.980 2_646
O(4) H(43) 2.420 .
N(1) H(4) 2.994 1_554
N(1) H(5) 3.364 1_554
N(1) H(17) 2.630 2_656
N(1) H(18) 3.024 2_656
N(1) H(21) 3.490 2_656
N(1) H(38) 3.148 2_656
N(1) H(44) 3.589 1_565
C(2) H(6) 3.033 2_657
C(2) H(7) 3.565 2_657
C(2) H(37) 3.453 2_657
C(2) H(38) 3.155 2_657
C(2) H(40) 3.365 1_556
C(3) H(3) 3.551 2_647
C(3) H(38) 2.945 2_657
C(3) H(40) 3.340 1_556
C(3) H(44) 3.517 1_556
C(4) H(3) 2.995 2_647
C(4) H(4) 3.563 2_647
C(4) H(44) 3.326 1_556
C(6) H(2) 3.587 1_545
C(6) H(14) 3.375 1_545
C(6) H(23) 3.016 2_747
C(6) H(26) 3.584 2_747
C(7) H(14) 3.350 1_545
C(7) H(16) 3.592 1_545
C(7) H(26) 3.577 2_747
C(7) H(28) 3.321 2_747
C(7) H(40) 3.244 2_646
C(8) H(28) 3.375 2_747
C(9) H(37) 3.476 2_657
C(11) H(11) 3.397 1_565
C(11) H(26) 3.415 2_757
C(11) H(37) 3.056 2_657
C(12) H(11) 3.465 1_565
C(12) H(37) 3.025 2_657
C(14) H(40) 3.149 2_646
C(14) H(41) 3.575 2_646
C(15) H(32) 3.278 1_545
C(15) H(40) 3.329 2_646
C(16) H(33) 3.426 2_646
C(16) H(42) 3.122 .
C(18) H(8) 3.515 2_757
C(18) H(9) 3.045 2_757
C(18) H(27) 3.408 2_757
C(18) H(45) 3.542 2_756
C(19) H(9) 3.435 2_757
C(19) H(11) 3.053 2_757
C(19) H(12) 3.575 2_757
C(19) H(15) 3.420 2_747
C(19) H(19) 3.351 2_757
C(19) H(24) 3.499 2_747
C(21) H(18) 3.257 1_565
C(21) H(34) 3.566 2_656
C(21) H(42) 3.501 1_565
C(22) H(21) 3.340 2_656
C(22) H(30) 3.442 2_646
C(24) H(5) 3.443 1_554
C(24) H(17) 3.594 2_656
C(24) H(18) 3.272 2_656
C(24) H(21) 3.436 2_656
C(24) H(30) 3.380 2_646
C(24) H(39) 3.127 2_646
C(24) H(43) 3.309 .
C(25) H(31) 3.386 1_545
C(25) H(35) 3.201 1_545
C(25) H(46) 3.005 2_756
C(26) H(20) 3.303 .
C(26) H(31) 2.972 1_545
C(26) H(35) 2.983 1_545
C(26) H(46) 3.051 2_756
C(27) H(35) 3.077 1_545
C(27) H(39) 3.515 2_646
C(27) H(41) 3.121 1_545
C(28) H(5) 3.505 1_554
C(28) H(7) 3.519 1_554
C(28) H(35) 3.331 1_545
C(28) H(41) 2.850 1_545
C(29) H(25) 3.426 2_746
C(29) H(35) 3.504 1_545
C(29) H(41) 3.442 1_545
C(30) H(35) 3.368 1_545
H(1) I(1) 3.574 2_757
H(1) H(45) 3.205 1_566
H(2) C(6) 3.587 1_565
H(2) H(10) 2.645 1_565
H(2) H(37) 3.565 2_657
H(2) H(45) 3.581 1_566
H(3) O(1) 2.894 2_657
H(3) O(2) 3.556 2_657
H(3) C(3) 3.551 2_657
H(3) C(4) 2.995 2_657
H(3) H(6) 2.505 2_657
H(3) H(7) 2.736 2_657
H(3) H(37) 2.579 2_657
H(3) H(38) 3.161 2_657
H(4) O(2) 2.984 2_657
H(4) N(1) 2.994 1_556
H(4) C(4) 3.563 2_657
H(4) H(6) 2.710 2_657
H(4) H(38) 2.829 2_657
H(4) H(40) 2.613 1_556
H(4) H(41) 3.102 1_556
H(5) O(3) 3.598 2_647
H(5) O(4) 3.257 1_556
H(5) N(1) 3.364 1_556
H(5) C(24) 3.443 1_556
H(5) C(28) 3.505 1_556
H(5) H(38) 3.362 2_657
H(5) H(39) 3.352 2_647
H(5) H(40) 3.126 1_556
H(5) H(43) 3.435 1_556
H(5) H(44) 2.926 1_556
H(6) O(1) 3.454 2_647
H(6) C(2) 3.033 2_647
H(6) H(3) 2.505 2_647
H(6) H(4) 2.710 2_647
H(7) C(2) 3.565 2_647
H(7) C(28) 3.519 1_556
H(7) H(3) 2.736 2_647
H(7) H(44) 2.615 1_556
H(8) C(18) 3.515 2_747
H(8) H(23) 3.205 2_747
H(8) H(24) 3.091 2_747
H(8) H(44) 3.255 1_556
H(9) C(18) 3.045 2_747
H(9) C(19) 3.435 2_747
H(9) H(12) 3.345 2_747
H(9) H(15) 2.717 2_747
H(9) H(23) 2.183 2_747
H(9) H(24) 3.187 2_747
H(9) H(25) 3.475 2_747
H(9) H(26) 2.974 2_747
H(9) H(28) 2.993 2_747
H(10) O(1) 3.464 2_647
H(10) H(2) 2.645 1_545
H(10) H(14) 2.716 1_545
H(10) H(23) 3.156 2_747
H(11) C(11) 3.397 1_545
H(11) C(12) 3.465 1_545
H(11) C(19) 3.053 2_747
H(11) H(14) 2.872 1_545
H(11) H(15) 3.371 1_545
H(11) H(16) 2.778 1_545
H(11) H(26) 2.803 2_747
H(11) H(27) 3.164 2_747
H(11) H(28) 2.694 2_747
H(11) H(40) 3.497 2_646
H(12) C(19) 3.575 2_747
H(12) H(9) 3.345 2_757
H(12) H(15) 3.552 2_747
H(12) H(28) 2.684 2_747
H(13) H(37) 2.924 2_657
H(13) H(40) 3.560 2_646
H(14) O(1) 2.863 2_657
H(14) O(2) 3.410 1_565
H(14) C(6) 3.375 1_565
H(14) C(7) 3.350 1_565
H(14) H(10) 2.716 1_565
H(14) H(11) 2.872 1_565
H(14) H(26) 3.436 2_757
H(14) H(37) 2.550 2_657
H(14) H(38) 2.828 1_565
H(15) C(19) 3.420 2_757
H(15) H(9) 2.717 2_757
H(15) H(11) 3.371 1_565
H(15) H(12) 3.552 2_757
H(15) H(26) 2.631 2_757
H(15) H(27) 3.371 2_757
H(16) O(2) 3.570 1_565
H(16) O(4) 3.429 2_656
H(16) C(7) 3.592 1_565
H(16) H(11) 2.778 1_565
H(16) H(18) 2.813 1_565
H(16) H(19) 3.539 1_565
H(16) H(26) 3.525 2_757
H(16) H(27) 3.367 2_757
H(16) H(37) 3.383 2_657
H(16) H(38) 3.357 1_565
H(17) N(1) 2.630 2_646
H(17) C(24) 3.594 2_646
H(17) H(40) 2.361 2_646
H(17) H(41) 2.623 2_646
H(18) O(4) 3.190 2_646
H(18) N(1) 3.024 2_646
H(18) C(21) 3.257 1_545
H(18) C(24) 3.272 2_646
H(18) H(16) 2.813 1_545
H(18) H(30) 3.048 1_545
H(18) H(31) 3.517 1_545
H(18) H(32) 2.731 1_545
H(18) H(39) 3.491 1_545
H(18) H(40) 2.723 2_646
H(18) H(41) 3.531 2_646
H(19) C(19) 3.351 2_747
H(19) H(16) 3.539 1_545
H(19) H(27) 2.946 2_747
H(19) H(28) 2.895 2_747
H(19) H(32) 3.154 1_545
H(20) C(26) 3.303 .
H(20) H(42) 2.394 .
H(20) H(46) 3.319 2_756
H(21) N(1) 3.490 2_646
H(21) C(22) 3.340 2_646
H(21) C(24) 3.436 2_646
H(21) H(30) 3.519 1_545
H(21) H(31) 3.348 1_545
H(21) H(32) 3.596 1_545
H(21) H(33) 2.446 2_646
H(21) H(42) 3.003 .
H(22) H(41) 3.309 2_646
H(22) H(43) 3.255 2_656
H(23) C(6) 3.016 2_757
H(23) H(8) 3.205 2_757
H(23) H(9) 2.183 2_757
H(23) H(10) 3.156 2_757
H(23) H(26) 3.299 2_757
H(23) H(27) 3.238 2_757
H(24) C(19) 3.499 2_757
H(24) H(8) 3.091 2_757
H(24) H(9) 3.187 2_757
H(24) H(26) 3.465 2_757
H(24) H(27) 2.712 2_757
H(25) C(29) 3.426 2_756
H(25) H(9) 3.475 2_757
H(25) H(45) 2.747 2_756
H(26) C(6) 3.584 2_757
H(26) C(7) 3.577 2_757
H(26) C(11) 3.415 2_747
H(26) H(9) 2.974 2_757
H(26) H(11) 2.803 2_757
H(26) H(14) 3.436 2_747
H(26) H(15) 2.631 2_747
H(26) H(16) 3.525 2_747
H(26) H(23) 3.299 2_747
H(26) H(24) 3.465 2_747
H(26) H(28) 3.435 2_747
H(27) C(18) 3.408 2_747
H(27) H(11) 3.164 2_757
H(27) H(15) 3.371 2_747
H(27) H(16) 3.367 2_747
H(27) H(19) 2.946 2_757
H(27) H(23) 3.238 2_747
H(27) H(24) 2.712 2_747
H(28) C(7) 3.321 2_757
H(28) C(8) 3.375 2_757
H(28) H(9) 2.993 2_757
H(28) H(11) 2.694 2_757
H(28) H(12) 2.684 2_757
H(28) H(19) 2.895 2_757
H(28) H(26) 3.435 2_757
H(29) H(46) 3.433 2_756
H(30) O(4) 2.516 2_656
H(30) C(22) 3.442 2_656
H(30) C(24) 3.380 2_656
H(30) H(18) 3.048 1_565
H(30) H(21) 3.519 1_565
H(30) H(33) 3.208 2_656
H(30) H(34) 2.852 2_656
H(31) C(25) 3.386 1_565
H(31) C(26) 2.972 1_565
H(31) H(18) 3.517 1_565
H(31) H(21) 3.348 1_565
H(31) H(33) 3.355 2_656
H(31) H(34) 3.424 2_656
H(31) H(42) 2.652 1_565
H(32) I(1) 3.553 1_565
H(32) C(15) 3.278 1_565
H(32) H(18) 2.731 1_565
H(32) H(19) 3.154 1_565
H(32) H(21) 3.596 1_565
H(32) H(42) 3.553 1_565
H(33) C(16) 3.426 2_656
H(33) H(21) 2.446 2_656
H(33) H(30) 3.208 2_646
H(33) H(31) 3.355 2_646
H(33) H(34) 3.196 2_656
H(34) C(21) 3.566 2_646
H(34) H(30) 2.852 2_646
H(34) H(31) 3.424 2_646
H(34) H(33) 3.196 2_646
H(34) H(42) 3.156 .
H(34) H(43) 3.437 .
H(35) C(25) 3.201 1_565
H(35) C(26) 2.983 1_565
H(35) C(27) 3.077 1_565
H(35) C(28) 3.331 1_565
H(35) C(29) 3.504 1_565
H(35) C(30) 3.368 1_565
H(35) H(42) 3.350 1_565
H(35) H(43) 3.486 1_565
H(36) I(1) 3.516 2_756
H(36) H(42) 3.540 .
H(36) H(43) 3.500 .
H(36) H(46) 3.312 2_756
H(37) O(2) 3.166 2_657
H(37) O(3) 2.140 2_647
H(37) O(4) 3.485 1_556
H(37) C(2) 3.453 2_647
H(37) C(9) 3.476 2_647
H(37) C(11) 3.056 2_647
H(37) C(12) 3.025 2_647
H(37) H(2) 3.565 2_647
H(37) H(3) 2.579 2_647
H(37) H(13) 2.924 2_647
H(37) H(14) 2.550 2_647
H(37) H(16) 3.383 2_647
H(37) H(38) 2.398 2_657
H(37) H(39) 2.341 2_647
H(37) H(40) 3.450 1_556
H(37) H(44) 3.478 1_556
H(38) O(1) 1.876 2_647
H(38) O(3) 3.458 1_545
H(38) N(1) 3.148 2_646
H(38) C(2) 3.155 2_647
H(38) C(3) 2.945 2_647
H(38) H(3) 3.161 2_647
H(38) H(4) 2.829 2_647
H(38) H(5) 3.362 2_647
H(38) H(14) 2.828 1_545
H(38) H(16) 3.357 1_545
H(38) H(37) 2.398 2_647
H(38) H(39) 3.298 1_545
H(38) H(40) 2.283 2_646
H(39) O(1) 2.845 2_657
H(39) O(4) 1.980 2_656
H(39) C(24) 3.127 2_656
H(39) C(27) 3.515 2_656
H(39) H(5) 3.352 2_657
H(39) H(18) 3.491 1_565
H(39) H(37) 2.341 2_657
H(39) H(38) 3.298 1_565
H(39) H(40) 3.292 2_656
H(39) H(43) 2.645 2_656
H(40) O(1) 3.036 1_554
H(40) O(2) 2.018 2_656
H(40) C(2) 3.365 1_554
H(40) C(3) 3.340 1_554
H(40) C(7) 3.244 2_656
H(40) C(14) 3.149 2_656
H(40) C(15) 3.329 2_656
H(40) H(4) 2.613 1_554
H(40) H(5) 3.126 1_554
H(40) H(11) 3.497 2_656
H(40) H(13) 3.560 2_656
H(40) H(17) 2.361 2_656
H(40) H(18) 2.723 2_656
H(40) H(37) 3.450 1_554
H(40) H(38) 2.283 2_656
H(40) H(39) 3.292 2_646
H(41) O(2) 3.317 2_656
H(41) C(14) 3.575 2_656
H(41) C(27) 3.121 1_565
H(41) C(28) 2.850 1_565
H(41) C(29) 3.442 1_565
H(41) H(4) 3.102 1_554
H(41) H(17) 2.623 2_656
H(41) H(18) 3.531 2_656
H(41) H(22) 3.309 2_656
H(41) H(43) 3.242 1_565
H(41) H(44) 2.794 1_565
H(42) C(16) 3.122 .
H(42) C(21) 3.501 1_545
H(42) H(20) 2.394 .
H(42) H(21) 3.003 .
H(42) H(31) 2.652 1_545
H(42) H(32) 3.553 1_545
H(42) H(34) 3.156 .
H(42) H(35) 3.350 1_545
H(42) H(36) 3.540 .
H(42) H(46) 2.956 2_756
H(43) O(3) 3.041 2_646
H(43) O(4) 2.420 .
H(43) C(24) 3.309 .
H(43) H(5) 3.435 1_554
H(43) H(22) 3.255 2_646
H(43) H(34) 3.437 .
H(43) H(35) 3.486 1_545
H(43) H(36) 3.500 .
H(43) H(39) 2.645 2_646
H(43) H(41) 3.242 1_545
H(44) N(1) 3.589 1_545
H(44) C(3) 3.517 1_554
H(44) C(4) 3.326 1_554
H(44) H(5) 2.926 1_554
H(44) H(7) 2.615 1_554
H(44) H(8) 3.255 1_554
H(44) H(37) 3.478 1_554
H(44) H(41) 2.794 1_545
H(45) C(18) 3.542 2_746
H(45) H(1) 3.205 1_544
H(45) H(2) 3.581 1_544
H(45) H(25) 2.747 2_746
H(46) I(1) 3.323 2_746
H(46) C(25) 3.005 2_746
H(46) C(26) 3.051 2_746
H(46) H(20) 3.319 2_746
H(46) H(29) 3.433 2_746
H(46) H(36) 3.312 2_746
H(46) H(42) 2.956 2_746

loop_
_geom_torsion_atom_site_label_1
_geom_torsion_atom_site_label_2
_geom_torsion_atom_site_label_3
_geom_torsion_atom_site_label_4
_geom_torsion
C(2) C(1) C(10) C(5) -58(2)
C(2) C(1) C(10) C(9) 64(2)
C(2) C(1) C(10) C(19) -170(2)
C(10) C(1) C(2) C(3) 60(2)
C(1) C(2) C(3) O(1) -178(2)
C(1) C(2) C(3) C(4) -57(2)
O(1) C(3) C(4) C(5) 176.4(19)
C(2) C(3) C(4) C(5) 54(2)
C(3) C(4) C(5) C(6) -178.7(19)
C(3) C(4) C(5) C(10) -56(2)
C(4) C(5) C(6) C(7) 75(2)
C(4) C(5) C(10) C(1) 56(2)
C(4) C(5) C(10) C(9) -69(2)
C(4) C(5) C(10) C(19) 167(2)
C(6) C(5) C(10) C(1) 176.0(15)
C(6) C(5) C(10) C(9) 51(2)
C(6) C(5) C(10) C(19) -72(2)
C(10) C(5) C(6) C(7) -50(2)
C(5) C(6) C(7) O(2) -72(2)
C(5) C(6) C(7) C(8) 52(2)
O(2) C(7) C(8) C(9) 71(2)
O(2) C(7) C(8) C(14) -51(2)
C(6) C(7) C(8) C(9) -56(2)
C(6) C(7) C(8) C(14) -178.8(19)
C(7) C(8) C(9) C(10) 60(2)
C(7) C(8) C(9) C(11) -177.8(14)
C(7) C(8) C(14) C(13) -179.6(15)
C(7) C(8) C(14) C(15) -51(3)
C(9) C(8) C(14) C(13) 58(2)
C(9) C(8) C(14) C(15) -173(2)
C(14) C(8) C(9) C(10) -178.0(19)
C(14) C(8) C(9) C(11) -55(2)
C(8) C(9) C(10) C(1) -177(2)
C(8) C(9) C(10) C(5) -58(2)
C(8) C(9) C(10) C(19) 61(3)
C(8) C(9) C(11) C(12) 59(2)
C(10) C(9) C(11) C(12) -176.3(18)
C(11) C(9) C(10) C(1) 62(2)
C(11) C(9) C(10) C(5) -179.6(16)
C(11) C(9) C(10) C(19) -60(2)
C(9) C(11) C(12) O(3) 63(2)
C(9) C(11) C(12) C(13) -59(2)
O(3) C(12) C(13) C(14) -64(2)
O(3) C(12) C(13) C(17) 46(2)
O(3) C(12) C(13) C(18) 170.6(18)
C(11) C(12) C(13) C(14) 57(2)
C(11) C(12) C(13) C(17) 167.0(19)
C(11) C(12) C(13) C(18) -68(2)
C(12) C(13) C(14) C(8) -58(2)
C(12) C(13) C(14) C(15) 169.7(16)
C(12) C(13) C(17) C(16) -154(2)
C(12) C(13) C(17) C(20) 81(2)
C(14) C(13) C(17) C(16) -37(2)
C(14) C(13) C(17) C(20) -162(2)
C(17) C(13) C(14) C(8) 178.9(19)
C(17) C(13) C(14) C(15) 46(2)
C(18) C(13) C(14) C(8) 66(2)
C(18) C(13) C(14) C(15) -67(2)
C(18) C(13) C(17) C(16) 80(2)
C(18) C(13) C(17) C(20) -44(2)
C(8) C(14) C(15) C(16) -165(2)
C(13) C(14) C(15) C(16) -35(2)
C(14) C(15) C(16) C(17) 9(2)
C(15) C(16) C(17) C(13) 19(2)
C(15) C(16) C(17) C(20) 150.1(18)
C(13) C(17) C(20) C(21) -57(2)
C(13) C(17) C(20) C(22) -176(2)
C(16) C(17) C(20) C(21) -178.9(17)
C(16) C(17) C(20) C(22) 62(2)
C(17) C(20) C(22) C(23) -157(2)
C(21) C(20) C(22) C(23) 81(2)
C(20) C(22) C(23) C(24) 178(2)
C(22) C(23) C(24) O(4) -48(3)
C(22) C(23) C(24) N(1) 130(2)
I(1) C(25) C(26) C(27) -174(2)
I(1) C(25) C(30) C(29) 178(3)
C(26) C(25) C(30) C(29) 5(5)
C(30) C(25) C(26) C(27) -2(4)
C(25) C(26) C(27) C(28) -0(4)
C(26) C(27) C(28) C(29) 1(6)
C(27) C(28) C(29) C(30) 2(5)
C(28) C(29) C(30) C(25) -5(6)
